data_7129795
loop_
_publ_author_name
'Adhikari, Sanjay'
'Sarkar, Aniruddha'
'Dhar, Basab Bijayi'

_publ_section_title
;
 C--H bond chlorination using nickel(ii) complexes of tetradentate
 amido-quinoline ligands
;
_journal_name_full 'Chemical Communications'
_journal_paper_doi 10.1039/D2CC00639A
_journal_year 2022
_chemical_formula_moiety 'C22 H18 N4 O2'
_chemical_formula_sum 'C22 H18 N4 O2'
_chemical_formula_weight 384.43
_space_group_crystal_system triclinic
_space_group_IT_number 2
_space_group_name_Hall '-P 1'
_space_group_name_H-M_alt 'P -1'
_atom_sites_solution_hydrogens geom
_audit_creation_method SHELXL-2017/1
_audit_update_record
;
2021-09-06 deposited with the CCDC.	2022-02-28 downloaded from the CCDC.
;
_cell_angle_alpha 100.17(2)
_cell_angle_beta 92.23(3)
_cell_angle_gamma 98.55(3)
_cell_formula_units_Z 2
_cell_length_a 7.835(6)
_cell_length_b 7.929(5)
_cell_length_c 15.763(11)
_cell_measurement_reflns_used 3433
_cell_measurement_temperature 297(2)
_cell_measurement_theta_max 25.77
_cell_measurement_theta_min 2.80
_cell_volume 951.0(12)
_computing_structure_refinement 'SHELXL-2017/1 (Sheldrick, 2017)'
_computing_structure_solution 'SHELXT 2014/5 (Sheldrick, 2014)'
_diffrn_ambient_temperature 297(2)
_diffrn_measured_fraction_theta_full 0.997
_diffrn_measured_fraction_theta_max 0.997
_diffrn_measurement_device_type 'Bruker PHOTON100 CMOS'
_diffrn_measurement_method '\f and \w scans'
_diffrn_radiation_type MoK\a
_diffrn_radiation_wavelength 0.71073
_diffrn_reflns_av_R_equivalents 0.0420
_diffrn_reflns_av_unetI/netI 0.0217
_diffrn_reflns_Laue_measured_fraction_full 0.997
_diffrn_reflns_Laue_measured_fraction_max 0.997
_diffrn_reflns_limit_h_max 9
_diffrn_reflns_limit_h_min -9
_diffrn_reflns_limit_k_max 9
_diffrn_reflns_limit_k_min -9
_diffrn_reflns_limit_l_max 18
_diffrn_reflns_limit_l_min -18
_diffrn_reflns_number 29657
_diffrn_reflns_point_group_measured_fraction_full 0.997
_diffrn_reflns_point_group_measured_fraction_max 0.997
_diffrn_reflns_theta_full 25.174
_diffrn_reflns_theta_max 25.174
_diffrn_reflns_theta_min 2.631
_exptl_absorpt_coefficient_mu 0.088
_exptl_absorpt_correction_T_max 0.7452
_exptl_absorpt_correction_T_min 0.7052
_exptl_absorpt_correction_type multi-scan
_exptl_absorpt_process_details
;
 SADABS 2016/2: Krause, L., Herbst-Irmer, R., Sheldrick G.M. & Stalke D.,
 J. Appl. Cryst. 48 (2015) 3-10
;
_exptl_crystal_colour white
_exptl_crystal_density_diffrn 1.342
_exptl_crystal_description block
_exptl_crystal_F_000 404.0
_exptl_crystal_size_max 0.21
_exptl_crystal_size_mid 0.11
_exptl_crystal_size_min 0.06
_refine_diff_density_max 0.134
_refine_diff_density_min -0.132
_refine_diff_density_rms 0.028
_refine_ls_extinction_expression Fc^*^=kFc[1+0.001xFc^2^\l^3^/sin(2\q)]^-1/4^
_refine_ls_extinction_method 'SHELXL-2017/1 (Sheldrick 2017)'
_refine_ls_goodness_of_fit_ref 0.983
_refine_ls_hydrogen_treatment constr
_refine_ls_matrix_type full
_refine_ls_number_parameters 265
_refine_ls_number_reflns 3422
_refine_ls_number_restraints 0
_refine_ls_restrained_S_all 0.983
_refine_ls_R_factor_all 0.0559
_refine_ls_R_factor_gt 0.0380
_refine_ls_shift/su_max 0.000
_refine_ls_shift/su_mean 0.000
_refine_ls_structure_factor_coef Fsqd
_refine_ls_weighting_details 'w=1/[\s^2^(Fo^2^)+(0.0302P)^2^+0.3629P] where P=(Fo^2^+2Fc^2^)/3'
_refine_ls_weighting_scheme calc
_refine_ls_wR_factor_gt 0.0837
_refine_ls_wR_factor_ref 0.0962
_reflns_Friedel_coverage 0.000
_reflns_number_gt 2619
_reflns_number_total 3422
_reflns_threshold_expression 'I > 2\s(I)'
_cod_data_source_file d2cc00639a2.cif
_cod_data_source_block L2_0m_a
_cod_database_code 7129795
_shelx_shelxl_version_number 2017/1
_shelx_space_group_comment
;
The symmetry employed for this shelxl refinement is uniquely defined
by the following loop, which should always be used as a source of
symmetry information in preference to the above space-group names.
They are only intended as comments.
;
_refine_ls_ext_reflns_number_totalnction_coef 0.034(3)

loop_
_space_group_symop_operation_xyz
'x, y, z'
'-x, -y, -z'

loop_
_atom_site_label
_atom_site_type_symbol
_atom_site_fract_x
_atom_site_fract_y
_atom_site_fract_z
_atom_site_U_iso_or_equiv
_atom_site_adp_type
_atom_site_occupancy
_atom_site_site_symmetry_order
_atom_site_calc_flag
_atom_site_refinement_flags_posn
_atom_site_refinement_flags_adp
_atom_site_refinement_flags_occupancy
_atom_site_disorder_assembly
_atom_site_disorder_group
O4 O 0.40197(16) 0.50895(19) 0.30426(8) 0.0689(4) Uani 1 1 d . . . . .
O3 O 0.07014(19) 0.79799(17) 0.25365(8) 0.0686(4) Uani 1 1 d . . . . .
N7 N 0.27389(18) 0.65929(18) 0.41225(8) 0.0510(4) Uani 1 1 d . . . . .
H7 H 0.175455 0.687340 0.426206 0.061 Uiso 1 1 calc R U . . .
N6 N 0.19925(17) 0.86009(18) 0.55360(9) 0.0499(4) Uani 1 1 d . . . . .
N8 N 0.1521(2) 0.61288(18) 0.14344(8) 0.0560(4) Uani 1 1 d . . . . .
H8 H 0.161580 0.505556 0.126923 0.067 Uiso 1 1 calc R U . . .
N9 N 0.2585(2) 0.46260(18) -0.00364(9) 0.0576(4) Uani 1 1 d . . . . .
C7 C 0.3667(2) 0.8310(2) 0.55035(10) 0.0421(4) Uani 1 1 d . . . . .
C9 C 0.2734(2) 0.5589(2) 0.33368(10) 0.0485(4) Uani 1 1 d . . . . .
C8 C 0.4113(2) 0.7246(2) 0.47444(10) 0.0435(4) Uani 1 1 d . . . . .
C1 C 0.5779(2) 0.6933(2) 0.46739(11) 0.0515(4) Uani 1 1 d . . . . .
H1 H 0.607520 0.622960 0.418234 0.062 Uiso 1 1 calc R U . . .
C13 C 0.1023(2) 0.6548(2) 0.22432(10) 0.0483(4) Uani 1 1 d . . . . .
C19 C 0.2524(2) 0.6355(2) 0.00484(10) 0.0450(4) Uani 1 1 d . . . . .
C10 C 0.0968(2) 0.5132(2) 0.28027(10) 0.0496(4) Uani 1 1 d . . . . .
C30 C 0.1906(2) 0.7196(2) 0.08241(10) 0.0471(4) Uani 1 1 d . . . . .
C2 C 0.7038(2) 0.7678(2) 0.53477(12) 0.0577(5) Uani 1 1 d . . . . .
H2 H 0.816936 0.746959 0.529123 0.069 Uiso 1 1 calc R U . . .
C4 C 0.4946(2) 0.9031(2) 0.61744(10) 0.0470(4) Uani 1 1 d . . . . .
C18 C 0.3055(2) 0.7325(2) -0.05898(10) 0.0494(4) Uani 1 1 d . . . . .
C3 C 0.6649(2) 0.8694(2) 0.60782(12) 0.0568(5) Uani 1 1 d . . . . .
H3 H 0.750713 0.916787 0.651528 0.068 Uiso 1 1 calc R U . . .
C6 C 0.1606(2) 0.9616(2) 0.62324(12) 0.0572(5) Uani 1 1 d . . . . .
H6 H 0.047676 0.984485 0.625864 0.069 Uiso 1 1 calc R U . . .
C20 C 0.3724(2) 0.6435(2) -0.13266(11) 0.0584(5) Uani 1 1 d . . . . .
H20 H 0.412269 0.702701 -0.175747 0.070 Uiso 1 1 calc R U . . .
C29 C 0.3786(3) 0.4727(3) -0.14050(11) 0.0647(5) Uani 1 1 d . . . . .
H29 H 0.421981 0.412615 -0.188927 0.078 Uiso 1 1 calc R U . . .
C00M C 0.2778(2) 1.0374(2) 0.69362(12) 0.0623(5) Uani 1 1 d . . . . .
H00M H 0.242582 1.106873 0.741548 0.075 Uiso 1 1 calc R U . . .
C15 C 0.1761(3) 0.8915(2) 0.09256(12) 0.0604(5) Uani 1 1 d . . . . .
H15 H 0.134045 0.946566 0.142691 0.073 Uiso 1 1 calc R U . . .
C5 C 0.4437(2) 1.0079(2) 0.69077(11) 0.0592(5) Uani 1 1 d . . . . .
H5 H 0.523416 1.056544 0.737047 0.071 Uiso 1 1 calc R U . . .
C12 C 0.0861(3) 0.3291(2) 0.22805(12) 0.0618(5) Uani 1 1 d . . . . .
H12A H -0.009799 0.305936 0.185641 0.093 Uiso 1 1 calc R U . . .
H12B H 0.070057 0.246844 0.266163 0.093 Uiso 1 1 calc R U . . .
H12C H 0.191278 0.319129 0.199653 0.093 Uiso 1 1 calc R U . . .
C22 C 0.3187(3) 0.3875(2) -0.07460(12) 0.0682(6) Uani 1 1 d . . . . .
H22 H 0.321828 0.269111 -0.081517 0.082 Uiso 1 1 calc R U . . .
C11 C -0.0589(2) 0.5225(3) 0.33600(11) 0.0640(5) Uani 1 1 d . . . . .
H11A H -0.163736 0.479041 0.300298 0.096 Uiso 1 1 calc R U . . .
H11B H -0.060054 0.640856 0.362772 0.096 Uiso 1 1 calc R U . . .
H11C H -0.050346 0.453501 0.379805 0.096 Uiso 1 1 calc R U . . .
C16 C 0.2250(3) 0.9853(2) 0.02716(13) 0.0716(6) Uani 1 1 d . . . . .
H16 H 0.212887 1.101751 0.034167 0.086 Uiso 1 1 calc R U . . .
C17 C 0.2895(3) 0.9086(2) -0.04613(13) 0.0677(5) Uani 1 1 d . . . . .
H17 H 0.323315 0.973544 -0.088018 0.081 Uiso 1 1 calc R U . . .

loop_
_atom_site_aniso_label
_atom_site_aniso_U_11
_atom_site_aniso_U_22
_atom_site_aniso_U_33
_atom_site_aniso_U_23
_atom_site_aniso_U_13
_atom_site_aniso_U_12
O4 0.0568(8) 0.0956(10) 0.0519(7) -0.0003(7) 0.0156(6) 0.0181(7)
O3 0.0972(10) 0.0581(8) 0.0541(7) 0.0032(6) 0.0215(7) 0.0281(7)
N7 0.0460(8) 0.0608(9) 0.0443(8) -0.0003(7) 0.0033(6) 0.0147(7)
N6 0.0446(8) 0.0522(8) 0.0509(8) 0.0028(7) 0.0084(6) 0.0073(6)
N8 0.0845(11) 0.0460(8) 0.0410(8) 0.0070(6) 0.0153(7) 0.0201(7)
N9 0.0829(11) 0.0470(8) 0.0449(8) 0.0063(6) 0.0148(7) 0.0162(8)
C7 0.0438(9) 0.0409(9) 0.0427(9) 0.0112(7) 0.0075(7) 0.0050(7)
C9 0.0541(10) 0.0530(10) 0.0402(9) 0.0106(7) 0.0125(8) 0.0093(8)
C8 0.0460(9) 0.0442(9) 0.0417(9) 0.0107(7) 0.0042(7) 0.0080(7)
C1 0.0499(10) 0.0551(10) 0.0521(10) 0.0103(8) 0.0092(8) 0.0148(8)
C13 0.0521(10) 0.0526(10) 0.0390(9) 0.0010(7) 0.0055(7) 0.0122(8)
C19 0.0518(10) 0.0443(9) 0.0380(8) 0.0052(7) 0.0002(7) 0.0084(7)
C10 0.0534(10) 0.0560(10) 0.0381(8) 0.0058(7) 0.0052(7) 0.0071(8)
C30 0.0558(10) 0.0457(9) 0.0405(9) 0.0072(7) 0.0029(7) 0.0112(8)
C2 0.0431(10) 0.0670(12) 0.0661(12) 0.0167(10) 0.0034(9) 0.0136(9)
C4 0.0503(10) 0.0477(9) 0.0432(9) 0.0125(7) 0.0042(7) 0.0038(7)
C18 0.0551(10) 0.0503(10) 0.0417(9) 0.0091(8) 0.0005(8) 0.0053(8)
C3 0.0478(10) 0.0669(12) 0.0552(11) 0.0133(9) -0.0046(8) 0.0072(9)
C6 0.0502(10) 0.0582(11) 0.0598(11) 0.0000(9) 0.0144(9) 0.0075(8)
C20 0.0709(12) 0.0626(12) 0.0423(9) 0.0132(8) 0.0098(9) 0.0066(9)
C29 0.0840(14) 0.0642(13) 0.0450(10) 0.0030(9) 0.0177(9) 0.0140(10)
C00M 0.0664(13) 0.0621(12) 0.0521(11) -0.0048(9) 0.0136(9) 0.0052(9)
C15 0.0791(13) 0.0515(11) 0.0531(10) 0.0063(8) 0.0102(9) 0.0202(9)
C5 0.0617(12) 0.0634(12) 0.0466(10) 0.0025(9) 0.0007(9) 0.0013(9)
C12 0.0775(13) 0.0534(11) 0.0517(10) 0.0086(9) 0.0012(9) 0.0038(9)
C22 0.1041(16) 0.0498(11) 0.0519(11) 0.0046(9) 0.0219(11) 0.0176(10)
C11 0.0529(11) 0.0871(14) 0.0482(10) 0.0102(10) 0.0072(8) 0.0008(10)
C16 0.1055(17) 0.0456(11) 0.0685(13) 0.0146(9) 0.0150(12) 0.0204(11)
C17 0.0948(15) 0.0528(11) 0.0596(12) 0.0204(9) 0.0135(11) 0.0108(10)

loop_
_atom_type_symbol
_atom_type_description
_atom_type_scat_dispersion_real
_atom_type_scat_dispersion_imag
_atom_type_scat_source
C C 0.0033 0.0016 'International Tables Vol C Tables 4.2.6.8 and 6.1.1.4'
O O 0.0106 0.0060 'International Tables Vol C Tables 4.2.6.8 and 6.1.1.4'
N N 0.0061 0.0033 'International Tables Vol C Tables 4.2.6.8 and 6.1.1.4'
H H 0.0000 0.0000 'International Tables Vol C Tables 4.2.6.8 and 6.1.1.4'

loop_
_geom_angle_atom_site_label_1
_geom_angle_atom_site_label_2
_geom_angle_atom_site_label_3
_geom_angle
_geom_angle_site_symmetry_1
_geom_angle_site_symmetry_3
_geom_angle_publ_flag
C9 N7 C8 129.45(15) . . ?
C9 N7 H7 115.3 . . ?
C8 N7 H7 115.3 . . ?
C6 N6 C7 116.83(15) . . ?
C13 N8 C30 129.14(15) . . ?
C13 N8 H8 115.4 . . ?
C30 N8 H8 115.4 . . ?
C22 N9 C19 116.90(15) . . ?
N6 C7 C4 122.99(15) . . ?
N6 C7 C8 117.42(14) . . ?
C4 C7 C8 119.57(15) . . ?
O4 C9 N7 123.36(17) . . ?
O4 C9 C10 120.88(15) . . ?
N7 C9 C10 115.74(14) . . ?
C1 C8 N7 125.55(15) . . ?
C1 C8 C7 119.77(15) . . ?
N7 C8 C7 114.67(14) . . ?
C8 C1 C2 119.71(16) . . ?
C8 C1 H1 120.1 . . ?
C2 C1 H1 120.1 . . ?
O3 C13 N8 122.53(16) . . ?
O3 C13 C10 121.08(15) . . ?
N8 C13 C10 116.32(15) . . ?
N9 C19 C18 122.90(15) . . ?
N9 C19 C30 117.54(14) . . ?
C18 C19 C30 119.57(15) . . ?
C11 C10 C12 109.68(15) . . ?
C11 C10 C13 108.41(15) . . ?
C12 C10 C13 113.94(14) . . ?
C11 C10 C9 113.41(14) . . ?
C12 C10 C9 107.53(15) . . ?
C13 C10 C9 103.87(14) . . ?
C15 C30 N8 125.76(15) . . ?
C15 C30 C19 119.69(15) . . ?
N8 C30 C19 114.54(15) . . ?
C3 C2 C1 121.78(17) . . ?
C3 C2 H2 119.1 . . ?
C1 C2 H2 119.1 . . ?
C7 C4 C3 119.20(15) . . ?
C7 C4 C5 117.22(16) . . ?
C3 C4 C5 123.58(16) . . ?
C17 C18 C20 124.07(16) . . ?
C17 C18 C19 119.06(16) . . ?
C20 C18 C19 116.87(16) . . ?
C2 C3 C4 119.96(17) . . ?
C2 C3 H3 120.0 . . ?
C4 C3 H3 120.0 . . ?
N6 C6 C00M 124.40(17) . . ?
N6 C6 H6 117.8 . . ?
C00M C6 H6 117.8 . . ?
C29 C20 C18 119.90(17) . . ?
C29 C20 H20 120.0 . . ?
C18 C20 H20 120.0 . . ?
C20 C29 C22 118.74(17) . . ?
C20 C29 H29 120.6 . . ?
C22 C29 H29 120.6 . . ?
C5 C00M C6 118.87(17) . . ?
C5 C00M H00M 120.6 . . ?
C6 C00M H00M 120.6 . . ?
C30 C15 C16 119.98(17) . . ?
C30 C15 H15 120.0 . . ?
C16 C15 H15 120.0 . . ?
C00M C5 C4 119.67(17) . . ?
C00M C5 H5 120.2 . . ?
C4 C5 H5 120.2 . . ?
C10 C12 H12A 109.5 . . ?
C10 C12 H12B 109.5 . . ?
H12A C12 H12B 109.5 . . ?
C10 C12 H12C 109.5 . . ?
H12A C12 H12C 109.5 . . ?
H12B C12 H12C 109.5 . . ?
N9 C22 C29 124.64(18) . . ?
N9 C22 H22 117.7 . . ?
C29 C22 H22 117.7 . . ?
C10 C11 H11A 109.5 . . ?
C10 C11 H11B 109.5 . . ?
H11A C11 H11B 109.5 . . ?
C10 C11 H11C 109.5 . . ?
H11A C11 H11C 109.5 . . ?
H11B C11 H11C 109.5 . . ?
C17 C16 C15 121.15(18) . . ?
C17 C16 H16 119.4 . . ?
C15 C16 H16 119.4 . . ?
C16 C17 C18 120.48(17) . . ?
C16 C17 H17 119.8 . . ?
C18 C17 H17 119.8 . . ?

loop_
_geom_bond_atom_site_label_1
_geom_bond_atom_site_label_2
_geom_bond_distance
_geom_bond_site_symmetry_2
_geom_bond_publ_flag
O4 C9 1.215(2) . ?
O3 C13 1.214(2) . ?
N7 C9 1.348(2) . ?
N7 C8 1.400(2) . ?
N7 H7 0.8600 . ?
N6 C6 1.316(2) . ?
N6 C7 1.366(2) . ?
N8 C13 1.347(2) . ?
N8 C30 1.402(2) . ?
N8 H8 0.8600 . ?
N9 C22 1.311(2) . ?
N9 C19 1.362(2) . ?
C7 C4 1.409(2) . ?
C7 C8 1.425(2) . ?
C9 C10 1.552(3) . ?
C8 C1 1.369(2) . ?
C1 C2 1.405(3) . ?
C1 H1 0.9300 . ?
C13 C10 1.542(2) . ?
C19 C18 1.410(2) . ?
C19 C30 1.424(2) . ?
C10 C11 1.533(2) . ?
C10 C12 1.533(3) . ?
C30 C15 1.367(3) . ?
C2 C3 1.357(3) . ?
C2 H2 0.9300 . ?
C4 C3 1.408(3) . ?
C4 C5 1.407(2) . ?
C18 C17 1.400(3) . ?
C18 C20 1.411(2) . ?
C3 H3 0.9300 . ?
C6 C00M 1.399(3) . ?
C6 H6 0.9300 . ?
C20 C29 1.346(3) . ?
C20 H20 0.9300 . ?
C29 C22 1.395(3) . ?
C29 H29 0.9300 . ?
C00M C5 1.355(3) . ?
C00M H00M 0.9300 . ?
C15 C16 1.406(3) . ?
C15 H15 0.9300 . ?
C5 H5 0.9300 . ?
C12 H12A 0.9600 . ?
C12 H12B 0.9600 . ?
C12 H12C 0.9600 . ?
C22 H22 0.9300 . ?
C11 H11A 0.9600 . ?
C11 H11B 0.9600 . ?
C11 H11C 0.9600 . ?
C16 C17 1.360(3) . ?
C16 H16 0.9300 . ?
C17 H17 0.9300 . ?
